data_7242245
loop_
_publ_author_name
'Cheng, Fu-Hung'
'Liu, Yu-Hsiang'
'Lee, Wei-Te'
'Hu, Ji-Hong'
'Hu, Hui-Ling'
'Mahat Chhetri, Pradhumna'
'Chen, Jhy-Der'

_publ_section_title
;
 Silver(i) coordination polymers based on halogenated cyanoformamidine:
 roles of oxyanions and halogen atoms in the structural diversity
;
_journal_issue 9
_journal_name_full CrystEngComm
_journal_page_first 1961
_journal_page_last 1968
_journal_paper_doi 10.1039/D1CE00025J
_journal_volume 23
_journal_year 2021
_chemical_formula_sum 'C8 H6 Ag Br Cl N3 O4'
_chemical_formula_weight 431.39
_space_group_crystal_system orthorhombic
_space_group_IT_number 61
_space_group_name_Hall '-P 2ac 2ab'
_space_group_name_H-M_alt 'P b c a'
_atom_sites_solution_hydrogens geom
_audit_creation_method SHELXL-2014/7
_audit_update_record
;
2020-07-02 deposited with the CCDC.	2021-02-02 downloaded from the CCDC.
;
_cell_angle_alpha 90
_cell_angle_beta 90
_cell_angle_gamma 90
_cell_formula_units_Z 8
_cell_length_a 9.3818(2)
_cell_length_b 7.93180(10)
_cell_length_c 33.2918(6)
_cell_measurement_reflns_used 5837
_cell_measurement_temperature 277(2)
_cell_measurement_theta_max 24.86
_cell_measurement_theta_min 3.42
_cell_volume 2477.39(8)
_computing_cell_refinement 'Bruker SAINT'
_computing_data_collection 'Bruker APEX2'
_computing_data_reduction 'Bruker SAINT'
_computing_molecular_graphics 'Bruker SHELXTL'
_computing_publication_material 'Bruker SHELXTL'
_computing_structure_refinement 'SHELXL-2014/7 (Sheldrick, 2014)'
_computing_structure_solution 'SHELXS-97 (Sheldrick 2008)'
_diffrn_ambient_temperature 277(2)
_diffrn_measured_fraction_theta_full 0.985
_diffrn_measured_fraction_theta_max 0.985
_diffrn_measurement_device_type 'Bruker APEX-II CCD'
_diffrn_measurement_method '\f and \w scans'
_diffrn_radiation_type MoK\a
_diffrn_radiation_wavelength 0.71073
_diffrn_reflns_av_R_equivalents 0.0564
_diffrn_reflns_av_unetI/netI 0.0288
_diffrn_reflns_Laue_measured_fraction_full 0.985
_diffrn_reflns_Laue_measured_fraction_max 0.985
_diffrn_reflns_limit_h_max 11
_diffrn_reflns_limit_h_min -10
_diffrn_reflns_limit_k_max 9
_diffrn_reflns_limit_k_min -9
_diffrn_reflns_limit_l_max 38
_diffrn_reflns_limit_l_min -39
_diffrn_reflns_number 12044
_diffrn_reflns_point_group_measured_fraction_full 0.985
_diffrn_reflns_point_group_measured_fraction_max 0.985
_diffrn_reflns_theta_full 25.024
_diffrn_reflns_theta_max 25.024
_diffrn_reflns_theta_min 3.419
_exptl_absorpt_coefficient_mu 5.077
_exptl_absorpt_correction_T_max 0.7452
_exptl_absorpt_correction_T_min 0.4183
_exptl_absorpt_correction_type multi-scan
_exptl_absorpt_process_details 'sadabs v2008/1(bruker axs, 2008)'
_exptl_crystal_colour colourless
_exptl_crystal_density_diffrn 2.313
_exptl_crystal_description plate
_exptl_crystal_F_000 1648
_exptl_crystal_size_max 0.740
_exptl_crystal_size_mid 0.210
_exptl_crystal_size_min 0.140
_refine_diff_density_max 0.951
_refine_diff_density_min -0.732
_refine_diff_density_rms 0.080
_refine_ls_extinction_coef 0.0041(5)
_refine_ls_extinction_expression Fc^*^=kFc[1+0.001xFc^2^\l^3^/sin(2\q)]^-1/4^
_refine_ls_extinction_method 'SHELXL-2014/7 (Sheldrick 2014'
_refine_ls_goodness_of_fit_ref 1.031
_refine_ls_hydrogen_treatment constr
_refine_ls_matrix_type full
_refine_ls_number_parameters 164
_refine_ls_number_reflns 2154
_refine_ls_number_restraints 0
_refine_ls_restrained_S_all 1.031
_refine_ls_R_factor_all 0.0403
_refine_ls_R_factor_gt 0.0340
_refine_ls_shift/su_max 0.001
_refine_ls_shift/su_mean 0.000
_refine_ls_structure_factor_coef Fsqd
_refine_ls_weighting_details 'w=1/[\s^2^(Fo^2^)+(0.0419P)^2^+3.5490P] where P=(Fo^2^+2Fc^2^)/3'
_refine_ls_weighting_scheme calc
_refine_ls_wR_factor_gt 0.0829
_refine_ls_wR_factor_ref 0.0871
_reflns_Friedel_coverage 0.000
_reflns_number_gt 1864
_reflns_number_total 2154
_reflns_threshold_expression 'I > 2\s(I)'
_cod_data_source_file d1ce00025j2.cif
_cod_data_source_block 2
_cod_depositor_comments
;
The following automatic conversions were performed:

data item '_exptl_absorpt_correction_type' value 'multi_scan' was
changed to 'multi-scan' in accordance with the
/home/data/users/saulius/crontab/automatic-downloads/rss-feeds/RSC/lib/dictionaries/cif_core.dic
dictionary named 'cif_core.dic' version 2.4.2 last updated on
2011-04-26.

Automatic conversion script
Id: cif_fix_values 7556 2019-12-06 15:28:31Z antanas 

 Adding full bibliography for 7242241--7242246.cif.
;
_cod_original_cell_volume 2477.40(8)
_cod_database_code 7242245
_shelx_shelxl_version_number 2014/7
_shelx_space_group_comment
; 
The symmetry employed for this shelxl refinement is uniquely defined 
by the following loop, which should always be used as a source of 
symmetry information in preference to the above space-group names. 
They are only intended as comments. 
;
_shelx_estimated_absorpt_t_min 0.117
_shelx_estimated_absorpt_t_max 0.537

loop_
_space_group_symop_operation_xyz
'x, y, z'
'-x+1/2, -y, z+1/2'
'-x, y+1/2, -z+1/2'
'x+1/2, -y+1/2, -z'
'-x, -y, -z'
'x-1/2, y, -z-1/2'
'x, -y-1/2, z-1/2'
'-x-1/2, y-1/2, z'

loop_
_atom_site_label
_atom_site_type_symbol
_atom_site_fract_x
_atom_site_fract_y
_atom_site_fract_z
_atom_site_U_iso_or_equiv
_atom_site_adp_type
_atom_site_occupancy
_atom_site_site_symmetry_order
_atom_site_calc_flag
_atom_site_refinement_flags_posn
_atom_site_refinement_flags_adp
_atom_site_refinement_flags_occupancy
_atom_site_disorder_assembly
_atom_site_disorder_group
Ag Ag 0.84213(5) 0.81441(5) 0.52579(2) 0.0682(2) Uani 1 1 d . . . . .
Br Br 0.89740(5) 0.51509(6) 0.80036(2) 0.0567(2) Uani 1 1 d . . . . .
N1 N 1.1852(4) 0.5629(6) 0.51040(12) 0.0610(10) Uani 1 1 d . . . . .
N2 N 0.9975(4) 0.6530(4) 0.55760(10) 0.0439(8) Uani 1 1 d . . . . .
N3 N 0.9061(4) 0.6500(4) 0.62109(9) 0.0396(7) Uani 1 1 d . . . . .
H3A H 0.8333 0.7022 0.6115 0.048 Uiso 1 1 calc R U . . .
C1 C 1.1030(5) 0.6042(5) 0.53368(12) 0.0471(10) Uani 1 1 d . . . . .
C2 C 1.0075(4) 0.6148(4) 0.59625(11) 0.0391(8) Uani 1 1 d . . . . .
H2A H 1.0893 0.5615 0.6057 0.047 Uiso 1 1 calc R U . . .
C3 C 0.9034(4) 0.6108(4) 0.66259(11) 0.0358(8) Uani 1 1 d . . . . .
C4 C 1.0035(4) 0.5059(5) 0.68002(12) 0.0423(9) Uani 1 1 d . . . . .
H4A H 1.0733 0.4552 0.6643 0.051 Uiso 1 1 calc R U . . .
C5 C 0.9993(5) 0.4770(5) 0.72071(12) 0.0435(9) Uani 1 1 d . . . . .
H5A H 1.0672 0.4075 0.7326 0.052 Uiso 1 1 calc R U . . .
C6 C 0.8947(4) 0.5506(5) 0.74412(12) 0.0398(9) Uani 1 1 d . . . . .
C7 C 0.7929(4) 0.6500(5) 0.72676(12) 0.0429(9) Uani 1 1 d . . . . .
H7A H 0.7208 0.6963 0.7425 0.051 Uiso 1 1 calc R U . . .
C8 C 0.7967(4) 0.6818(5) 0.68593(12) 0.0420(9) Uani 1 1 d . . . . .
H8A H 0.7280 0.7505 0.6742 0.050 Uiso 1 1 calc R U . . .
Cl Cl 0.97990(13) 1.15792(12) 0.58312(3) 0.0535(3) Uani 1 1 d . . . . .
O1 O 0.8703(4) 1.2809(4) 0.59212(13) 0.0773(11) Uani 1 1 d . . . . .
O2 O 0.9756(5) 1.1202(5) 0.54163(10) 0.0835(11) Uani 1 1 d . . . . .
O3 O 0.9496(8) 1.0110(4) 0.60499(14) 0.1186(19) Uani 1 1 d . . . . .
O4 O 1.1134(5) 1.2288(6) 0.59360(16) 0.1034(15) Uani 1 1 d . . . . .

loop_
_atom_site_aniso_label
_atom_site_aniso_U_11
_atom_site_aniso_U_22
_atom_site_aniso_U_33
_atom_site_aniso_U_23
_atom_site_aniso_U_13
_atom_site_aniso_U_12
Ag 0.0715(3) 0.0835(3) 0.0495(3) 0.01079(18) -0.01212(18) 0.0174(2)
Br 0.0596(3) 0.0737(4) 0.0367(3) 0.00807(19) -0.00199(19) -0.0002(2)
N1 0.054(2) 0.088(3) 0.041(2) 0.0095(19) 0.0079(19) -0.005(2)
N2 0.050(2) 0.0470(18) 0.0344(17) 0.0002(14) -0.0011(15) -0.0002(15)
N3 0.0450(18) 0.0385(16) 0.0353(17) 0.0010(13) -0.0055(15) 0.0066(14)
C1 0.053(3) 0.051(2) 0.037(2) 0.0075(19) -0.008(2) -0.008(2)
C2 0.044(2) 0.0346(18) 0.039(2) 0.0024(16) -0.0061(17) -0.0015(17)
C3 0.043(2) 0.0301(17) 0.0345(19) -0.0016(15) -0.0065(16) -0.0018(15)
C4 0.042(2) 0.047(2) 0.037(2) -0.0002(17) -0.0008(18) 0.0117(17)
C5 0.042(2) 0.047(2) 0.042(2) 0.0040(17) -0.0076(18) 0.0095(17)
C6 0.043(2) 0.0379(18) 0.039(2) 0.0020(16) -0.0052(17) -0.0047(17)
C7 0.044(2) 0.044(2) 0.041(2) -0.0031(17) 0.0026(17) 0.0031(17)
C8 0.039(2) 0.040(2) 0.047(2) 0.0031(17) -0.0054(18) 0.0071(16)
Cl 0.0732(8) 0.0447(6) 0.0426(6) -0.0044(4) 0.0046(5) -0.0080(5)
O1 0.080(2) 0.0561(19) 0.096(3) -0.0081(19) 0.030(2) -0.0071(18)
O2 0.102(3) 0.104(3) 0.0443(19) -0.0113(19) 0.0081(19) -0.011(2)
O3 0.222(6) 0.049(2) 0.085(3) 0.0132(19) 0.023(4) -0.005(3)
O4 0.072(3) 0.111(3) 0.127(4) -0.043(3) -0.016(3) -0.003(3)

loop_
_atom_type_symbol
_atom_type_description
_atom_type_scat_dispersion_real
_atom_type_scat_dispersion_imag
_atom_type_scat_source
C C 0.0033 0.0016 'International Tables Vol C Tables 4.2.6.8 and 6.1.1.4'
H H 0.0000 0.0000 'International Tables Vol C Tables 4.2.6.8 and 6.1.1.4'
N N 0.0061 0.0033 'International Tables Vol C Tables 4.2.6.8 and 6.1.1.4'
O O 0.0106 0.0060 'International Tables Vol C Tables 4.2.6.8 and 6.1.1.4'
Cl Cl 0.1484 0.1585 'International Tables Vol C Tables 4.2.6.8 and 6.1.1.4'
Br Br -0.2901 2.4595 'International Tables Vol C Tables 4.2.6.8 and 6.1.1.4'
Ag Ag -0.8971 1.1015 'International Tables Vol C Tables 4.2.6.8 and 6.1.1.4'

loop_
_geom_angle_atom_site_label_1
_geom_angle_atom_site_label_2
_geom_angle_atom_site_label_3
_geom_angle
_geom_angle_site_symmetry_1
_geom_angle_site_symmetry_3
_geom_angle_publ_flag
N1 Ag N2 171.23(15) 4_466 . ?
C1 N1 Ag 135.9(4) . 4_566 ?
C2 N2 C1 117.5(3) . . ?
C2 N2 Ag 130.2(3) . . ?
C1 N2 Ag 111.9(3) . . ?
C2 N3 C3 126.2(3) . . ?
C2 N3 H3A 116.9 . . ?
C3 N3 H3A 116.9 . . ?
N1 C1 N2 173.9(5) . . ?
N3 C2 N2 121.3(4) . . ?
N3 C2 H2A 119.3 . . ?
N2 C2 H2A 119.3 . . ?
C4 C3 C8 120.0(4) . . ?
C4 C3 N3 122.0(3) . . ?
C8 C3 N3 118.1(3) . . ?
C5 C4 C3 119.7(4) . . ?
C5 C4 H4A 120.2 . . ?
C3 C4 H4A 120.2 . . ?
C4 C5 C6 120.4(4) . . ?
C4 C5 H5A 119.8 . . ?
C6 C5 H5A 119.8 . . ?
C7 C6 C5 120.1(4) . . ?
C7 C6 Br 120.9(3) . . ?
C5 C6 Br 119.0(3) . . ?
C6 C7 C8 120.2(4) . . ?
C6 C7 H7A 119.9 . . ?
C8 C7 H7A 119.9 . . ?
C7 C8 C3 119.7(4) . . ?
C7 C8 H8A 120.2 . . ?
C3 C8 H8A 120.2 . . ?
O3 Cl O2 109.0(3) . . ?
O3 Cl O4 112.4(4) . . ?
O2 Cl O4 110.5(3) . . ?
O3 Cl O1 107.9(3) . . ?
O2 Cl O1 108.9(3) . . ?
O4 Cl O1 108.0(2) . . ?

loop_
_geom_bond_atom_site_label_1
_geom_bond_atom_site_label_2
_geom_bond_distance
_geom_bond_site_symmetry_2
_geom_bond_publ_flag
Ag N1 2.137(4) 4_466 ?
Ag N2 2.210(3) . ?
Br C6 1.894(4) . ?
N1 C1 1.141(6) . ?
N1 Ag 2.137(4) 4_566 ?
N2 C2 1.325(5) . ?
N2 C1 1.328(6) . ?
N3 C2 1.291(5) . ?
N3 C3 1.416(5) . ?
N3 H3A 0.8600 . ?
C2 H2A 0.9300 . ?
C3 C4 1.382(5) . ?
C3 C8 1.387(5) . ?
C4 C5 1.374(6) . ?
C4 H4A 0.9300 . ?
C5 C6 1.382(6) . ?
C5 H5A 0.9300 . ?
C6 C7 1.367(5) . ?
C7 C8 1.383(6) . ?
C7 H7A 0.9300 . ?
C8 H8A 0.9300 . ?
Cl O3 1.403(4) . ?
Cl O2 1.414(3) . ?
Cl O4 1.417(4) . ?
Cl O1 1.448(4) . ?
